data_7048963
loop_
_publ_author_name
'Guo, Haiyang'
'Gong, Chunhua'
'Zeng, Xianghua'
'Xu, Hao'
'Zeng, Qingdao'
'Zhang, Junyong'
'Xie, Jingli'

_publ_section_title
;
 Isopolymolybdate-based inorganic-organic hybrid compounds constructed by
 multidentate N-donor ligands: syntheses, structures and properties.
;
_journal_issue 17
_journal_name_full 'Dalton transactions (Cambridge, England : 2003)'
_journal_page_first 5541
_journal_page_last 5550
_journal_paper_doi 10.1039/c9dt00119k
_journal_volume 48
_journal_year 2019
_chemical_formula_moiety 'C18 H18 Co Mo4 N4 O13'
_chemical_formula_sum 'C18 H18 Co Mo4 N4 O13'
_chemical_formula_weight 941.05
_space_group_crystal_system monoclinic
_space_group_IT_number 14
_space_group_name_Hall '-P 2ybc'
_space_group_name_H-M_alt 'P 1 21/c 1'
_symmetry_space_group_name_Hall '-P 2ybc'
_symmetry_space_group_name_H-M 'P 1 21/c 1'
_atom_sites_solution_hydrogens geom
_audit_creation_date 2019-01-27
_audit_creation_method
;
Olex2 1.2-alpha
(compiled 2015.06.08 svn.r3188 for OlexSys, GUI svn.r5047)
;
_audit_update_record
;
2019-02-08 deposited with the CCDC.
2019-02-11 downloaded from the CCDC.
;
_cell_angle_alpha 90
_cell_angle_beta 105.222(3)
_cell_angle_gamma 90
_cell_formula_units_Z 4
_cell_length_a 9.3915(3)
_cell_length_b 18.3739(5)
_cell_length_c 15.2729(5)
_cell_measurement_reflns_used 4323
_cell_measurement_temperature 296(2)
_cell_measurement_theta_max 72.1860
_cell_measurement_theta_min 4.8110
_cell_volume 2543.01(14)
_computing_cell_refinement
;
CrysAlisPro, Agilent Technologies,
Version 1.171.37.35 (release 13-08-2014 CrysAlis171 .NET)
(compiled Aug 13 2014,18:06:01)
;
_computing_data_collection
;
CrysAlisPro, Agilent Technologies,
Version 1.171.37.35 (release 13-08-2014 CrysAlis171 .NET)
(compiled Aug 13 2014,18:06:01)
;
_computing_data_reduction
;
CrysAlisPro, Agilent Technologies,
Version 1.171.37.35 (release 13-08-2014 CrysAlis171 .NET)
(compiled Aug 13 2014,18:06:01)
;
_computing_molecular_graphics 'Olex2 (Dolomanov et al., 2009)'
_computing_publication_material 'Olex2 (Dolomanov et al., 2009)'
_computing_structure_refinement 'ShelXL (Sheldrick, 2015)'
_computing_structure_solution 'ShelXT (Sheldrick, 2015)'
_diffrn_ambient_temperature 296(2)
_diffrn_detector 'CCD plate'
_diffrn_detector_area_resol_mean 16.0802
_diffrn_detector_type Eos
_diffrn_measured_fraction_theta_full 0.999
_diffrn_measured_fraction_theta_max 0.999
_diffrn_measurement_details
;
#__ type_ start__ end____ width___ exp.time_
  1 omega   30.00   98.00   1.0000    4.3400
omega____ theta____ kappa____ phi______ frames
    -       36.4577   19.0000    0.0000 68

#__ type_ start__ end____ width___ exp.time_
  2 omega   39.00   76.00   1.0000   12.5000
omega____ theta____ kappa____ phi______ frames
    -      108.0000  -30.0000  -30.0000 37

#__ type_ start__ end____ width___ exp.time_
  3 omega   53.00   78.00   1.0000   12.5000
omega____ theta____ kappa____ phi______ frames
    -      108.0000  -45.0000  -30.0000 25

#__ type_ start__ end____ width___ exp.time_
  4 omega   41.00  124.00   1.0000   12.5000
omega____ theta____ kappa____ phi______ frames
    -      108.0000  -61.0000   30.0000 83

#__ type_ start__ end____ width___ exp.time_
  5 omega  120.00  175.00   1.0000   12.5000
omega____ theta____ kappa____ phi______ frames
    -      108.0000   45.0000  120.0000 55

#__ type_ start__ end____ width___ exp.time_
  6 omega  117.00  169.00   1.0000   12.5000
omega____ theta____ kappa____ phi______ frames
    -      108.0000  111.0000   30.0000 52

#__ type_ start__ end____ width___ exp.time_
  7 omega   92.00  168.00   1.0000   12.5000
omega____ theta____ kappa____ phi______ frames
    -      108.0000   61.0000  150.0000 76

#__ type_ start__ end____ width___ exp.time_
  8 omega   73.00  108.00   1.0000    4.3400
omega____ theta____ kappa____ phi______ frames
    -       36.4577  178.0000    0.0000 35

#__ type_ start__ end____ width___ exp.time_
  9 omega   42.00   69.00   1.0000   12.5000
omega____ theta____ kappa____ phi______ frames
    -      108.0000  -30.0000 -120.0000 27

#__ type_ start__ end____ width___ exp.time_
 10 omega   62.00   88.00   1.0000   12.5000
omega____ theta____ kappa____ phi______ frames
    -      108.0000  -30.0000 -150.0000 26

#__ type_ start__ end____ width___ exp.time_
 11 omega   44.00  107.00   1.0000   12.5000
omega____ theta____ kappa____ phi______ frames
    -      108.0000  -95.0000 -150.0000 63

#__ type_ start__ end____ width___ exp.time_
 12 omega   54.00   87.00   1.0000    4.3400
omega____ theta____ kappa____ phi______ frames
    -       36.4577 -178.0000 -150.0000 33

#__ type_ start__ end____ width___ exp.time_
 13 omega   39.00  116.00   1.0000   12.5000
omega____ theta____ kappa____ phi______ frames
    -      108.0000 -111.0000   30.0000 77

#__ type_ start__ end____ width___ exp.time_
 14 omega   31.00   74.00   1.0000    4.3400
omega____ theta____ kappa____ phi______ frames
    -       36.4577  -99.0000   60.0000 43

#__ type_ start__ end____ width___ exp.time_
 15 omega  -25.00   28.00   1.0000    4.3400
omega____ theta____ kappa____ phi______ frames
    -       36.4577  -38.0000  150.0000 53

#__ type_ start__ end____ width___ exp.time_
 16 omega   22.00   95.00   1.0000    4.3400
omega____ theta____ kappa____ phi______ frames
    -       36.4577   57.0000   30.0000 73

#__ type_ start__ end____ width___ exp.time_
 17 omega   57.00   86.00   1.0000    4.3400
omega____ theta____ kappa____ phi______ frames
    -       36.4577  178.0000 -180.0000 29
;
_diffrn_measurement_device 'four-circle diffractometer'
_diffrn_measurement_device_type 'Xcalibur, Eos, Gemini'
_diffrn_measurement_method '\w scans'
_diffrn_orient_matrix_UB_11 -0.1134988000
_diffrn_orient_matrix_UB_12 0.0064536000
_diffrn_orient_matrix_UB_13 0.0562757000
_diffrn_orient_matrix_UB_21 0.1071592000
_diffrn_orient_matrix_UB_22 -0.0396041000
_diffrn_orient_matrix_UB_23 0.0796311000
_diffrn_orient_matrix_UB_31 0.0673204000
_diffrn_orient_matrix_UB_32 0.0736270000
_diffrn_orient_matrix_UB_33 0.0377793000
_diffrn_radiation_monochromator graphite
_diffrn_radiation_probe x-ray
_diffrn_radiation_type CuK\a
_diffrn_radiation_wavelength 1.54184
_diffrn_reflns_av_R_equivalents 0.0286
_diffrn_reflns_av_unetI/netI 0.0363
_diffrn_reflns_Laue_measured_fraction_full 0.999
_diffrn_reflns_Laue_measured_fraction_max 0.999
_diffrn_reflns_limit_h_max 11
_diffrn_reflns_limit_h_min -10
_diffrn_reflns_limit_k_max 21
_diffrn_reflns_limit_k_min -13
_diffrn_reflns_limit_l_max 15
_diffrn_reflns_limit_l_min -18
_diffrn_reflns_number 9408
_diffrn_reflns_point_group_measured_fraction_full 0.999
_diffrn_reflns_point_group_measured_fraction_max 0.999
_diffrn_reflns_theta_full 66.600
_diffrn_reflns_theta_max 66.600
_diffrn_reflns_theta_min 4.814
_diffrn_source 'Enhance (Cu) X-ray Source'
_exptl_absorpt_coefficient_mu 21.404
_exptl_absorpt_correction_T_max 1.00000
_exptl_absorpt_correction_T_min 0.38015
_exptl_absorpt_correction_type multi-scan
_exptl_absorpt_process_details
;
CrysAlisPro, Agilent Technologies,
Version 1.171.37.35 (release 13-08-2014 CrysAlis171 .NET)
(compiled Aug 13 2014,18:06:01)
Empirical absorption correction using spherical harmonics,
 implemented in SCALE3 ABSPACK scaling algorithm.
;
_exptl_crystal_colour purple
_exptl_crystal_density_diffrn 2.458
_exptl_crystal_description block
_exptl_crystal_F_000 1812
_exptl_crystal_size_max 0.23
_exptl_crystal_size_mid 0.2
_exptl_crystal_size_min 0.15
_refine_diff_density_max 3.504
_refine_diff_density_min -5.658
_refine_diff_density_rms 0.236
_refine_ls_extinction_method none
_refine_ls_goodness_of_fit_ref 1.043
_refine_ls_hydrogen_treatment constr
_refine_ls_matrix_type full
_refine_ls_number_parameters 331
_refine_ls_number_reflns 4490
_refine_ls_number_restraints 135
_refine_ls_restrained_S_all 1.032
_refine_ls_R_factor_all 0.0564
_refine_ls_R_factor_gt 0.0498
_refine_ls_shift/su_max 0.000
_refine_ls_shift/su_mean 0.000
_refine_ls_structure_factor_coef Fsqd
_refine_ls_weighting_details 'w=1/[\s^2^(Fo^2^)+(0.0690P)^2^+34.8180P] where P=(Fo^2^+2Fc^2^)/3'
_refine_ls_weighting_scheme calc
_refine_ls_wR_factor_gt 0.1258
_refine_ls_wR_factor_ref 0.1320
_reflns_Friedel_coverage 0.000
_reflns_number_gt 3969
_reflns_number_total 4490
_reflns_threshold_expression 'I > 2\s(I)'
_cod_data_source_file c9dt00119k2.cif
_cod_data_source_block 160607a
_cod_depositor_comments 'Adding full bibliography for 7048962--7048966.cif.'
_cod_original_cell_volume 2543.00(14)
_cod_database_code 7048963
_chemical_oxdiff_formula 'Co C H O N Mo'
_shelx_space_group_comment
;
The symmetry employed for this shelxl refinement is uniquely defined
by the following loop, which should always be used as a source of
symmetry information in preference to the above space-group names.
They are only intended as comments.
;
_reflns_odcompleteness_completeness 99.81
_reflns_odcompleteness_iscentric 1
_reflns_odcompleteness_theta 66.97
_olex2_refinement_description
;
1. Fixed Uiso
 At 1.2 times of:
  All C(H) groups, All C(H,H) groups
2. Uiso/Uaniso restraints and constraints
: with sigma of 0.002 and sigma for terminal atoms of 0.004
3. Rigid body (RIGU) restrains
 Mo1, Mo2, O4, O7, C12, N1, C6, C18, C5, C11, C17, N2, C4, N3, C10, N4, C16,
 C1, C3, C7, C9, C13, C15, C2, C8, C14
 with sigma for 1-2 distances of 0.001 and sigma for 1-3 distances of 0.001
4.a Secondary CH2 refined with riding coordinates:
 C6(H6A,H6B), C12(H12A,H12B), C18(H18A,H18B)
4.b Aromatic/amide H refined with riding coordinates:
 C1(H1), C2(H2), C3(H3), C4(H4), C7(H7), C8(H8), C9(H9), C10(H10), C13(H13),
 C14(H14), C15(H15), C16(H16)
;
_shelx_shelxl_version_number 2014/7
_olex2_submission_special_instructions 'No special instructions were received'

loop_
_space_group_symop_operation_xyz
'x, y, z'
'-x, y+1/2, -z+1/2'
'-x, -y, -z'
'x, -y-1/2, z-1/2'

loop_
_atom_site_label
_atom_site_type_symbol
_atom_site_fract_x
_atom_site_fract_y
_atom_site_fract_z
_atom_site_U_iso_or_equiv
_atom_site_adp_type
_atom_site_occupancy
_atom_site_site_symmetry_order
_atom_site_calc_flag
_atom_site_refinement_flags_posn
_atom_site_refinement_flags_adp
Mo1 Mo -0.31000(6) 0.01330(3) -0.08340(4) 0.00907(17) Uiso 1 1 d . U
Mo2 Mo -0.02326(6) 0.08319(3) 0.05553(4) 0.00785(16) Uani 1 1 d . U
Mo3 Mo -0.15012(6) -0.09029(3) 0.09986(4) 0.01080(17) Uani 1 1 d . .
Mo4 Mo -0.13836(7) 0.02196(3) -0.24350(4) 0.01327(17) Uani 1 1 d . .
Co1 Co -0.53650(13) 0.17337(7) -0.17149(8) 0.0115(3) Uani 1 1 d . .
O1 O -0.3752(6) 0.1015(3) -0.1116(4) 0.0162(11) Uani 1 1 d . .
O2 O -0.4586(6) -0.0345(3) -0.0733(4) 0.0171(11) Uani 1 1 d . .
O3 O -0.2969(6) -0.0180(3) -0.1986(3) 0.0122(10) Uiso 1 1 d . .
O4 O -0.2056(5) 0.0292(3) 0.0461(3) 0.0093(10) Uiso 1 1 d . U
O5 O 0.0385(6) 0.0825(3) 0.1737(3) 0.0152(11) Uani 1 1 d . .
O6 O -0.0857(6) 0.1694(3) 0.0296(4) 0.0185(12) Uani 1 1 d . .
O7 O -0.1733(5) -0.0889(3) -0.0336(3) 0.0096(10) Uiso 1 1 d . U
O8 O -0.0640(5) 0.0390(3) -0.0782(3) 0.0104(10) Uiso 1 1 d . .
O9 O -0.3271(6) -0.1034(3) 0.1074(4) 0.0192(12) Uani 1 1 d . .
O10 O -0.0742(7) -0.1744(3) 0.1194(4) 0.0237(13) Uani 1 1 d . .
O11 O -0.0687(6) -0.0436(3) 0.2122(3) 0.0172(11) Uani 1 1 d . .
O12 O -0.2055(7) 0.1078(3) -0.2623(4) 0.0272(14) Uani 1 1 d . .
O13 O -0.1712(7) -0.0160(4) -0.3487(4) 0.0292(15) Uani 1 1 d . .
N1 N -0.6845(8) 0.2605(4) -0.2404(5) 0.0183(14) Uiso 1 1 d . U
N2 N -0.5229(8) 0.2443(4) -0.0621(5) 0.0194(12) Uani 1 1 d . U
N3 N -0.3848(7) 0.2461(4) -0.2063(5) 0.0182(12) Uani 1 1 d . U
N4 N -0.6635(8) 0.1221(4) -0.2905(4) 0.0198(12) Uani 1 1 d . U
C1 C -0.4135(10) 0.2387(5) 0.0143(6) 0.0269(16) Uani 1 1 d . U
H1 H -0.3705 0.1934 0.0304 0.032 Uiso 1 1 calc R .
C2 C -0.3625(12) 0.2966(6) 0.0694(7) 0.0338(19) Uani 1 1 d . U
H2 H -0.2866 0.2910 0.1221 0.041 Uiso 1 1 calc R .
C3 C -0.4275(12) 0.3649(6) 0.0445(7) 0.038(2) Uani 1 1 d . U
H3 H -0.3945 0.4058 0.0799 0.046 Uiso 1 1 calc R .
C4 C -0.5421(11) 0.3703(5) -0.0342(6) 0.0308(18) Uani 1 1 d . U
H4 H -0.5887 0.4147 -0.0516 0.037 Uiso 1 1 calc R .
C5 C -0.5849(9) 0.3094(5) -0.0854(6) 0.0208(13) Uani 1 1 d . U
C6 C -0.7127(11) 0.3100(5) -0.1697(6) 0.0300(19) Uani 1 1 d . U
H6A H -0.8018 0.2949 -0.1541 0.036 Uiso 1 1 calc R .
H6B H -0.7278 0.3591 -0.1936 0.036 Uiso 1 1 calc R .
C7 C -0.2398(9) 0.2468(5) -0.1652(6) 0.0226(15) Uani 1 1 d . U
H7 H -0.1981 0.2069 -0.1303 0.027 Uiso 1 1 calc R .
C8 C -0.1501(10) 0.3048(5) -0.1730(7) 0.0290(17) Uani 1 1 d . U
H8 H -0.0498 0.3035 -0.1441 0.035 Uiso 1 1 calc R .
C9 C -0.2103(10) 0.3643(5) -0.2239(7) 0.0286(18) Uani 1 1 d . U
H9 H -0.1520 0.4039 -0.2300 0.034 Uiso 1 1 calc R .
C10 C -0.3610(10) 0.3638(5) -0.2660(7) 0.0283(18) Uani 1 1 d . U
H10 H -0.4056 0.4031 -0.3008 0.034 Uiso 1 1 calc R .
C11 C -0.4431(9) 0.3037(5) -0.2549(6) 0.0203(14) Uani 1 1 d . U
C12 C -0.6058(10) 0.2981(5) -0.2997(6) 0.0259(18) Uani 1 1 d . U
H12A H -0.6465 0.3466 -0.3135 0.031 Uiso 1 1 calc R .
H12B H -0.6209 0.2717 -0.3563 0.031 Uiso 1 1 calc R .
C13 C -0.6316(11) 0.0569(5) -0.3201(6) 0.0297(17) Uani 1 1 d . U
H13 H -0.5486 0.0323 -0.2866 0.036 Uiso 1 1 calc R .
C14 C -0.7159(12) 0.0249(6) -0.3977(7) 0.037(2) Uani 1 1 d . U
H14 H -0.6916 -0.0206 -0.4165 0.045 Uiso 1 1 calc R .
C15 C -0.8385(12) 0.0626(6) -0.4470(7) 0.038(2) Uani 1 1 d . U
H15 H -0.8972 0.0428 -0.5004 0.046 Uiso 1 1 calc R .
C16 C -0.8743(11) 0.1301(6) -0.4171(6) 0.0329(18) Uani 1 1 d . U
H16 H -0.9561 0.1560 -0.4498 0.039 Uiso 1 1 calc R .
C17 C -0.7838(10) 0.1573(5) -0.3368(6) 0.0230(14) Uani 1 1 d . U
C18 C -0.8199(9) 0.2269(5) -0.2965(6) 0.0228(15) Uani 1 1 d . U
H18A H -0.8677 0.2601 -0.3446 0.027 Uiso 1 1 calc R .
H18B H -0.8875 0.2173 -0.2595 0.027 Uiso 1 1 calc R .

loop_
_atom_site_aniso_label
_atom_site_aniso_U_11
_atom_site_aniso_U_22
_atom_site_aniso_U_33
_atom_site_aniso_U_23
_atom_site_aniso_U_13
_atom_site_aniso_U_12
Mo2 0.0038(3) 0.0103(3) 0.0070(3) -0.0012(2) -0.0030(2) 0.0005(2)
Mo3 0.0068(3) 0.0145(3) 0.0092(3) 0.0028(2) -0.0012(2) -0.0020(2)
Mo4 0.0114(3) 0.0191(3) 0.0057(3) 0.0012(2) -0.0043(2) -0.0015(2)
Co1 0.0077(6) 0.0127(6) 0.0098(6) 0.0022(5) -0.0052(5) 0.0023(5)
O1 0.016(3) 0.011(2) 0.021(3) 0.004(2) 0.004(2) 0.003(2)
O2 0.009(3) 0.022(3) 0.017(3) 0.006(2) -0.002(2) -0.008(2)
O5 0.013(3) 0.022(3) 0.009(2) -0.004(2) 0.000(2) -0.001(2)
O6 0.016(3) 0.017(3) 0.019(3) 0.000(2) -0.001(2) 0.004(2)
O9 0.007(3) 0.025(3) 0.023(3) 0.001(2) 0.001(2) -0.004(2)
O10 0.022(3) 0.021(3) 0.025(3) 0.008(2) 0.001(3) 0.005(2)
O11 0.018(3) 0.025(3) 0.006(2) -0.003(2) -0.001(2) -0.006(2)
O12 0.026(3) 0.024(3) 0.024(3) 0.008(3) -0.007(3) 0.002(3)
O13 0.032(4) 0.043(4) 0.009(3) -0.004(3) -0.002(3) -0.009(3)
N2 0.018(2) 0.026(2) 0.014(2) 0.0009(16) 0.0032(19) 0.0021(17)
N3 0.018(2) 0.019(2) 0.017(3) 0.0034(19) 0.0041(18) 0.0019(16)
N4 0.019(2) 0.026(2) 0.013(2) 0.0025(17) 0.0022(18) -0.0072(18)
C1 0.026(3) 0.033(3) 0.017(2) -0.0006(19) -0.002(2) 0.006(2)
C2 0.035(3) 0.036(3) 0.023(3) -0.005(2) -0.004(3) 0.004(2)
C3 0.039(4) 0.036(3) 0.029(3) -0.006(2) -0.008(3) 0.005(2)
C4 0.032(3) 0.029(2) 0.026(3) -0.0034(19) -0.003(3) 0.003(2)
C5 0.018(3) 0.026(2) 0.018(2) 0.0014(17) 0.003(2) 0.0017(18)
C6 0.028(3) 0.027(3) 0.027(3) -0.005(2) -0.007(3) 0.010(3)
C7 0.018(2) 0.023(2) 0.025(3) 0.005(2) 0.0020(19) 0.0017(17)
C8 0.021(2) 0.026(3) 0.039(4) 0.006(3) 0.006(2) -0.0004(18)
C9 0.021(2) 0.025(3) 0.038(4) 0.006(3) 0.006(2) -0.0007(18)
C10 0.022(2) 0.024(2) 0.038(4) 0.009(2) 0.006(2) -0.0007(17)
C11 0.018(2) 0.020(2) 0.021(3) 0.005(2) 0.0033(18) 0.0020(16)
C12 0.020(2) 0.024(3) 0.031(4) 0.015(3) 0.001(2) 0.0001(19)
C13 0.029(3) 0.030(2) 0.026(3) -0.005(2) 0.000(2) -0.004(2)
C14 0.036(3) 0.041(3) 0.029(3) -0.010(2) -0.002(3) -0.006(2)
C15 0.036(3) 0.045(3) 0.029(3) -0.009(2) -0.001(3) -0.005(2)
C16 0.029(3) 0.043(3) 0.021(2) -0.005(2) -0.004(2) -0.005(2)
C17 0.021(2) 0.030(2) 0.016(2) 0.0027(19) 0.0009(19) -0.0055(19)
C18 0.018(3) 0.031(3) 0.014(3) 0.002(2) -0.005(3) -0.002(2)

loop_
_atom_type_symbol
_atom_type_description
_atom_type_scat_dispersion_real
_atom_type_scat_dispersion_imag
_atom_type_scat_source
C C 0.0181 0.0091 'International Tables Vol C Tables 4.2.6.8 and 6.1.1.4'
H H 0.0000 0.0000 'International Tables Vol C Tables 4.2.6.8 and 6.1.1.4'
Co Co -2.3653 3.6143 'International Tables Vol C Tables 4.2.6.8 and 6.1.1.4'
Mo Mo -0.0483 2.7339 'International Tables Vol C Tables 4.2.6.8 and 6.1.1.4'
N N 0.0311 0.0180 'International Tables Vol C Tables 4.2.6.8 and 6.1.1.4'
O O 0.0492 0.0322 'International Tables Vol C Tables 4.2.6.8 and 6.1.1.4'

loop_
_geom_angle_atom_site_label_1
_geom_angle_atom_site_label_2
_geom_angle_atom_site_label_3
_geom_angle
_geom_angle_site_symmetry_1
_geom_angle_site_symmetry_3
O1 Mo1 O3 99.1(2) . .
O1 Mo1 O4 99.2(2) . .
O1 Mo1 O7 166.7(2) . .
O1 Mo1 O8 95.8(2) . .
O2 Mo1 O1 105.1(3) . .
O2 Mo1 O3 100.7(3) . .
O2 Mo1 O4 100.9(2) . .
O2 Mo1 O7 87.0(2) . .
O2 Mo1 O8 159.1(2) . .
O3 Mo1 O4 147.0(2) . .
O3 Mo1 O7 83.7(2) . .
O3 Mo1 O8 77.7(2) . .
O4 Mo1 O7 72.69(19) . .
O4 Mo1 O8 73.21(19) . .
O7 Mo1 O8 72.02(17) . .
O4 Mo2 Mo3 124.83(14) . 3
O4 Mo2 O7 149.4(2) . 3
O4 Mo2 O8 78.06(19) . 3
O4 Mo2 O8 78.63(19) . .
O5 Mo2 Mo3 131.97(18) . 3
O5 Mo2 O4 96.9(2) . .
O5 Mo2 O7 96.0(2) . 3
O5 Mo2 O8 156.0(2) . .
O5 Mo2 O8 80.5(2) . 3
O6 Mo2 Mo3 90.05(19) . 3
O6 Mo2 O4 102.4(2) . .
O6 Mo2 O5 104.4(3) . .
O6 Mo2 O7 101.1(2) . 3
O6 Mo2 O8 174.9(2) . 3
O6 Mo2 O8 99.6(2) . .
O7 Mo2 Mo3 35.98(15) 3 3
O7 Mo2 O8 78.3(2) 3 .
O7 Mo2 O8 76.85(18) 3 3
O8 Mo2 Mo3 85.62(12) 3 3
O8 Mo2 Mo3 46.21(13) . 3
O8 Mo2 O8 75.5(2) . 3
O4 Mo3 Mo2 79.24(12) . 3
O7 Mo3 Mo2 35.35(14) . 3
O7 Mo3 O4 71.15(18) . .
O7 Mo3 O8 73.43(19) . 3
O8 Mo3 Mo2 41.63(12) 3 3
O8 Mo3 O4 72.08(17) 3 .
O9 Mo3 Mo2 138.1(2) . 3
O9 Mo3 O4 91.4(2) . .
O9 Mo3 O7 102.9(2) . .
O9 Mo3 O8 163.4(2) . 3
O9 Mo3 O11 99.8(3) . .
O10 Mo3 Mo2 84.0(2) . 3
O10 Mo3 O4 162.9(2) . .
O10 Mo3 O7 96.8(3) . .
O10 Mo3 O8 93.2(2) . 3
O10 Mo3 O9 103.4(3) . .
O10 Mo3 O11 101.7(3) . .
O11 Mo3 Mo2 119.28(16) . 3
O11 Mo3 O4 83.9(2) . .
O11 Mo3 O7 146.3(2) . .
O11 Mo3 O8 77.7(2) . 3
O3 Mo4 O5 77.0(2) . 3
O3 Mo4 O8 73.88(19) . .
O5 Mo4 O8 69.82(17) 3 .
O11 Mo4 O3 144.3(2) 3 .
O11 Mo4 O5 78.0(2) 3 3
O11 Mo4 O8 73.84(19) 3 .
O12 Mo4 O3 97.3(3) . .
O12 Mo4 O5 162.5(3) . 3
O12 Mo4 O8 92.8(2) . .
O12 Mo4 O11 99.0(3) . 3
O12 Mo4 O13 104.7(3) . .
O13 Mo4 O3 102.3(3) . .
O13 Mo4 O5 92.7(3) . 3
O13 Mo4 O8 162.5(3) . .
O13 Mo4 O11 103.9(3) . 3
O1 Co1 O9 82.7(2) . 3_455
O1 Co1 N1 171.6(2) . .
O1 Co1 N2 99.4(2) . .
O1 Co1 N3 93.0(2) . .
O1 Co1 N4 106.4(3) . .
N1 Co1 O9 105.5(2) . 3_455
N2 Co1 O9 86.0(2) . 3_455
N2 Co1 N1 80.1(3) . .
N2 Co1 N3 84.5(3) . .
N2 Co1 N4 149.8(3) . .
N3 Co1 O9 168.8(2) . 3_455
N3 Co1 N1 78.7(3) . .
N4 Co1 O9 82.0(2) . 3_455
N4 Co1 N1 76.7(3) . .
N4 Co1 N3 109.2(3) . .
Mo1 O1 Co1 152.2(3) . .
Mo1 O3 Mo4 117.3(3) . .
Mo1 O4 Mo3 102.5(2) . .
Mo2 O4 Mo1 110.0(2) . .
Mo2 O4 Mo3 109.8(2) . .
Mo2 O5 Mo4 118.4(3) . 3
Mo2 O7 Mo1 111.7(2) 3 .
Mo2 O7 Mo3 108.7(2) 3 .
Mo3 O7 Mo1 104.5(2) . .
Mo1 O8 Mo2 96.53(18) . 3
Mo1 O8 Mo4 85.83(17) . .
Mo2 O8 Mo1 92.11(18) . .
Mo2 O8 Mo2 104.5(2) . 3
Mo2 O8 Mo3 92.16(19) . 3
Mo2 O8 Mo4 164.1(2) . .
Mo2 O8 Mo4 91.33(17) 3 .
Mo3 O8 Mo1 164.1(2) 3 .
Mo3 O8 Mo2 97.20(18) 3 3
Mo3 O8 Mo4 85.88(16) 3 .
Mo3 O9 Co1 142.6(3) . 3_455
Mo3 O11 Mo4 117.5(3) . 3
C6 N1 Co1 108.0(5) . .
C12 N1 Co1 106.2(5) . .
C12 N1 C6 111.7(7) . .
C18 N1 Co1 108.4(5) . .
C18 N1 C6 112.8(7) . .
C18 N1 C12 109.5(7) . .
C1 N2 Co1 121.3(6) . .
C5 N2 Co1 114.3(5) . .
C5 N2 C1 118.7(8) . .
C7 N3 Co1 123.7(6) . .
C11 N3 Co1 115.9(5) . .
C11 N3 C7 118.3(7) . .
C13 N4 Co1 124.1(6) . .
C17 N4 Co1 116.6(6) . .
C17 N4 C13 119.2(8) . .
N2 C1 H1 118.6 . .
N2 C1 C2 122.9(9) . .
C2 C1 H1 118.6 . .
C1 C2 H2 120.9 . .
C1 C2 C3 118.2(9) . .
C3 C2 H2 120.9 . .
C2 C3 H3 120.6 . .
C4 C3 C2 118.8(10) . .
C4 C3 H3 120.6 . .
C3 C4 H4 120.6 . .
C5 C4 C3 118.8(9) . .
C5 C4 H4 120.6 . .
N2 C5 C4 122.6(8) . .
N2 C5 C6 115.2(8) . .
C4 C5 C6 122.1(8) . .
N1 C6 C5 111.1(7) . .
N1 C6 H6A 109.4 . .
N1 C6 H6B 109.4 . .
C5 C6 H6A 109.4 . .
C5 C6 H6B 109.4 . .
H6A C6 H6B 108.0 . .
N3 C7 H7 118.9 . .
N3 C7 C8 122.2(8) . .
C8 C7 H7 118.9 . .
C7 C8 H8 120.2 . .
C9 C8 C7 119.5(9) . .
C9 C8 H8 120.2 . .
C8 C9 H9 120.9 . .
C8 C9 C10 118.2(9) . .
C10 C9 H9 120.9 . .
C9 C10 H10 120.6 . .
C11 C10 C9 118.8(9) . .
C11 C10 H10 120.6 . .
N3 C11 C10 123.0(8) . .
N3 C11 C12 114.9(7) . .
C10 C11 C12 122.1(8) . .
N1 C12 C11 111.3(7) . .
N1 C12 H12A 109.4 . .
N1 C12 H12B 109.4 . .
C11 C12 H12A 109.4 . .
C11 C12 H12B 109.4 . .
H12A C12 H12B 108.0 . .
N4 C13 H13 118.5 . .
N4 C13 C14 123.0(10) . .
C14 C13 H13 118.5 . .
C13 C14 H14 121.2 . .
C13 C14 C15 117.6(10) . .
C15 C14 H14 121.2 . .
C14 C15 H15 119.8 . .
C14 C15 C16 120.4(10) . .
C16 C15 H15 119.8 . .
C15 C16 H16 121.1 . .
C17 C16 C15 117.8(10) . .
C17 C16 H16 121.1 . .
N4 C17 C16 122.0(9) . .
N4 C17 C18 116.7(7) . .
C16 C17 C18 121.3(8) . .
N1 C18 C17 110.1(7) . .
N1 C18 H18A 109.6 . .
N1 C18 H18B 109.6 . .
C17 C18 H18A 109.6 . .
C17 C18 H18B 109.6 . .
H18A C18 H18B 108.2 . .

loop_
_geom_bond_atom_site_label_1
_geom_bond_atom_site_label_2
_geom_bond_distance
_geom_bond_site_symmetry_2
Mo1 O1 1.746(5) .
Mo1 O2 1.690(5) .
Mo1 O3 1.886(5) .
Mo1 O4 1.985(5) .
Mo1 O7 2.290(5) .
Mo1 O8 2.339(5) .
Mo2 Mo3 3.2140(8) 3
Mo2 O4 1.952(5) .
Mo2 O5 1.745(5) .
Mo2 O6 1.700(5) .
Mo2 O7 1.963(5) 3
Mo2 O8 2.136(5) .
Mo2 O8 2.384(5) 3
Mo3 Mo2 3.2139(8) 3
Mo3 O4 2.353(5) .
Mo3 O7 1.993(5) .
Mo3 O8 2.322(5) 3
Mo3 O9 1.713(5) .
Mo3 O10 1.696(6) .
Mo3 O11 1.891(5) .
Mo4 O3 1.939(5) .
Mo4 O5 2.275(6) 3
Mo4 O8 2.457(5) .
Mo4 O11 1.918(5) 3
Mo4 O12 1.694(6) .
Mo4 O13 1.704(6) .
Co1 O1 2.037(5) .
Co1 O9 2.216(6) 3_455
Co1 N1 2.198(7) .
Co1 N2 2.096(7) .
Co1 N3 2.120(7) .
Co1 N4 2.115(7) .
O5 Mo4 2.275(6) 3
O7 Mo2 1.963(5) 3
O8 Mo2 2.384(5) 3
O8 Mo3 2.322(5) 3
O9 Co1 2.216(6) 3_455
O11 Mo4 1.918(5) 3
N1 C6 1.488(11) .
N1 C12 1.482(11) .
N1 C18 1.469(10) .
N2 C1 1.341(11) .
N2 C5 1.338(11) .
N3 C7 1.342(11) .
N3 C11 1.326(11) .
N4 C13 1.343(12) .
N4 C17 1.332(11) .
C1 H1 0.9300 .
C1 C2 1.362(14) .
C2 H2 0.9300 .
C2 C3 1.404(15) .
C3 H3 0.9300 .
C3 C4 1.390(14) .
C4 H4 0.9300 .
C4 C5 1.364(13) .
C5 C6 1.512(12) .
C6 H6A 0.9700 .
C6 H6B 0.9700 .
C7 H7 0.9300 .
C7 C8 1.382(13) .
C8 H8 0.9300 .
C8 C9 1.375(13) .
C9 H9 0.9300 .
C9 C10 1.392(13) .
C10 H10 0.9300 .
C10 C11 1.383(12) .
C11 C12 1.505(12) .
C12 H12A 0.9700 .
C12 H12B 0.9700 .
C13 H13 0.9300 .
C13 C14 1.373(14) .
C14 H14 0.9300 .
C14 C15 1.385(15) .
C15 H15 0.9300 .
C15 C16 1.392(16) .
C16 H16 0.9300 .
C16 C17 1.390(13) .
C17 C18 1.496(13) .
C18 H18A 0.9700 .
C18 H18B 0.9700 .

loop_
_geom_torsion_atom_site_label_1
_geom_torsion_atom_site_label_2
_geom_torsion_atom_site_label_3
_geom_torsion_atom_site_label_4
_geom_torsion
_geom_torsion_site_symmetry_1
_geom_torsion_site_symmetry_4
Mo2 Mo3 O9 Co1 123.2(4) 3 3_455
Mo2 Mo3 O11 Mo4 -19.8(4) 3 3
Mo3 Mo2 O5 Mo4 -75.5(3) 3 3
Co1 N1 C6 C5 27.8(9) . .
Co1 N1 C12 C11 -37.6(8) . .
Co1 N1 C18 C17 -36.4(8) . .
Co1 N2 C1 C2 152.0(8) . .
Co1 N2 C5 C4 -154.4(7) . .
Co1 N2 C5 C6 29.3(9) . .
Co1 N3 C7 C8 -163.8(7) . .
Co1 N3 C11 C10 165.1(7) . .
Co1 N3 C11 C12 -16.4(10) . .
Co1 N4 C13 C14 -180.0(8) . .
Co1 N4 C17 C16 178.5(7) . .
Co1 N4 C17 C18 -3.4(9) . .
O1 Mo1 O3 Mo4 72.8(3) . .
O2 Mo1 O1 Co1 -31.0(7) . .
O2 Mo1 O3 Mo4 -179.8(3) . .
O3 Mo1 O1 Co1 72.7(7) . .
O4 Mo1 O1 Co1 -135.0(7) . .
O4 Mo1 O3 Mo4 -49.9(5) . .
O4 Mo2 O5 Mo4 76.4(3) . 3
O4 Mo3 O9 Co1 -161.4(5) . 3_455
O4 Mo3 O11 Mo4 -93.9(3) . 3
O6 Mo2 O5 Mo4 -178.9(3) . 3
O7 Mo1 O1 Co1 174.0(5) . .
O7 Mo1 O3 Mo4 -94.0(3) . .
O7 Mo2 O5 Mo4 -75.8(3) 3 3
O7 Mo3 O9 Co1 127.6(5) . 3_455
O7 Mo3 O11 Mo4 -52.2(6) . 3
O8 Mo1 O1 Co1 151.2(7) . .
O8 Mo1 O3 Mo4 -21.1(3) . .
O8 Mo2 O5 Mo4 -1.1(7) . 3
O8 Mo2 O5 Mo4 -0.2(2) 3 3
O8 Mo3 O9 Co1 -157.2(5) 3 3_455
O8 Mo3 O11 Mo4 -20.9(3) 3 3
O9 Mo3 O11 Mo4 175.8(3) . 3
O10 Mo3 O9 Co1 27.3(6) . 3_455
O10 Mo3 O11 Mo4 69.8(4) . 3
O11 Mo3 O9 Co1 -77.4(6) . 3_455
N2 C1 C2 C3 -0.2(16) . .
N2 C5 C6 N1 -39.0(11) . .
N3 C7 C8 C9 0.5(15) . .
N3 C11 C12 N1 37.6(11) . .
N4 C13 C14 C15 0.4(16) . .
N4 C17 C18 N1 27.6(10) . .
C1 N2 C5 C4 -0.6(13) . .
C1 N2 C5 C6 -176.8(8) . .
C1 C2 C3 C4 1.0(17) . .
C2 C3 C4 C5 -1.5(16) . .
C3 C4 C5 N2 1.3(15) . .
C3 C4 C5 C6 177.4(10) . .
C4 C5 C6 N1 144.7(9) . .
C5 N2 C1 C2 0.0(14) . .
C6 N1 C12 C11 79.9(9) . .
C6 N1 C18 C17 -156.0(7) . .
C7 N3 C11 C10 0.8(13) . .
C7 N3 C11 C12 179.3(8) . .
C7 C8 C9 C10 0.0(15) . .
C8 C9 C10 C11 -0.1(15) . .
C9 C10 C11 N3 -0.3(15) . .
C9 C10 C11 C12 -178.7(9) . .
C10 C11 C12 N1 -143.9(9) . .
C11 N3 C7 C8 -0.9(13) . .
C12 N1 C6 C5 -88.6(9) . .
C12 N1 C18 C17 78.9(8) . .
C13 N4 C17 C16 -2.8(13) . .
C13 N4 C17 C18 175.3(8) . .
C13 C14 C15 C16 -1.0(17) . .
C14 C15 C16 C17 -0.3(16) . .
C15 C16 C17 N4 2.2(14) . .
C15 C16 C17 C18 -175.8(9) . .
C16 C17 C18 N1 -154.2(8) . .
C17 N4 C13 C14 1.5(14) . .
C18 N1 C6 C5 147.5(8) . .
C18 N1 C12 C11 -154.4(7) . .
